data_1513537
loop_
_publ_author_name
'Bandyopadhyay, Anupam'
'Malik, Ankita'
'Kumar, Mothukuri Ganesh'
'Gopi, Hosahudya N.'

_publ_section_title
;
 Exploring \b-hydroxy \g-amino acids (statines) in the design of hybrid
 peptide foldamers.
;
_journal_issue 1
_journal_name_full 'Organic letters'
_journal_page_first 294
_journal_page_last 297
_journal_paper_doi 10.1021/ol403290h
_journal_volume 16
_journal_year 2014
_chemical_absolute_configuration syn
_chemical_compound_source Synthesis
_chemical_formula_moiety 'C74 H108 N8 o21'
_chemical_formula_sum 'C37 H57 N4 O10.5'
_chemical_formula_weight 725.84
_chemical_name_systematic Boc-U-(S,S)-Phe-U-(S,S)-Phe-OET
_space_group_IT_number 3
_symmetry_cell_setting monoclinic
_symmetry_Int_Tables_number 3
_symmetry_space_group_name_Hall 'P 2y'
_symmetry_space_group_name_H-M 'P 1 2 1'
_atom_sites_solution_hydrogens geom
_atom_sites_solution_primary direct
_atom_sites_solution_secondary difmap
_audit_creation_method SHELXL-97
_cell_angle_alpha 90.00
_cell_angle_beta 102.281(3)
_cell_angle_gamma 90.00
_cell_formula_units_Z 4
_cell_length_a 13.6287(14)
_cell_length_b 10.3904(10)
_cell_length_c 29.171(3)
_cell_measurement_temperature 100(2)
_cell_volume 4036.3(7)
_computing_structure_refinement 'SHELXL-97 (Sheldrick, 2008)'
_computing_structure_solution 'SHELXS-97 (Sheldrick, 2008)'
_diffrn_ambient_pressure 101.325
_diffrn_ambient_temperature 100(2)
_diffrn_measured_fraction_theta_full 0.996
_diffrn_measured_fraction_theta_max 0.996
_diffrn_radiation_monochromator graphite
_diffrn_radiation_probe x-ray
_diffrn_radiation_type MoK\a
_diffrn_radiation_wavelength 0.71073
_diffrn_reflns_av_R_equivalents 0.0990
_diffrn_reflns_av_sigmaI/netI 0.1558
_diffrn_reflns_limit_h_max 18
_diffrn_reflns_limit_h_min -17
_diffrn_reflns_limit_k_max 6
_diffrn_reflns_limit_k_min -13
_diffrn_reflns_limit_l_max 38
_diffrn_reflns_limit_l_min -35
_diffrn_reflns_number 38784
_diffrn_reflns_theta_full 28.32
_diffrn_reflns_theta_max 28.32
_diffrn_reflns_theta_min 0.71
_diffrn_source 'fine-focus sealed tube'
_diffrn_source_type 'Graphite monochromator'
_exptl_absorpt_coefficient_mu 0.087
_exptl_crystal_colour colorless
_exptl_crystal_density_diffrn 1.189
_exptl_crystal_density_method 'not measured'
_exptl_crystal_description 'rod shaped'
_exptl_crystal_F_000 1552
_exptl_crystal_recrystallization_method Methanol/water
_exptl_crystal_size_max 0.23
_exptl_crystal_size_mid 0.16
_exptl_crystal_size_min 0.10
_refine_diff_density_max 0.884
_refine_diff_density_min -0.554
_refine_diff_density_rms 0.069
_refine_ls_abs_structure_details 'Flack H D (1983), Acta Cryst. A39, 876-881'
_refine_ls_abs_structure_Flack -0.6(16)
_refine_ls_extinction_method none
_refine_ls_goodness_of_fit_ref 1.018
_refine_ls_hydrogen_treatment mixed
_refine_ls_matrix_type full
_refine_ls_number_parameters 936
_refine_ls_number_reflns 15158
_refine_ls_number_restraints 31
_refine_ls_restrained_S_all 1.025
_refine_ls_R_factor_all 0.1931
_refine_ls_R_factor_gt 0.0881
_refine_ls_shift/su_max 0.000
_refine_ls_shift/su_mean 0.000
_refine_ls_structure_factor_coef Fsqd
_refine_ls_weighting_details 'calc w=1/[\s^2^(Fo^2^)+(0.1037P)^2^+1.1912P] where P=(Fo^2^+2Fc^2^)/3'
_refine_ls_weighting_scheme calc
_refine_ls_wR_factor_gt 0.1911
_refine_ls_wR_factor_ref 0.2405
_reflns_number_gt 7215
_reflns_number_total 15158
_reflns_threshold_expression >2sigma(I)
_cod_data_source_file ol403290h_si_002.cif
_cod_data_source_block P1
_cod_original_cell_volume 4036.4(7)
_cod_original_sg_symbol_H-M 'P 2'
_cod_database_code 1513537

loop_
_symmetry_equiv_pos_as_xyz
'x, y, z'
'-x, y, -z'

loop_
_atom_site_label
_atom_site_type_symbol
_atom_site_fract_x
_atom_site_fract_y
_atom_site_fract_z
_atom_site_U_iso_or_equiv
_atom_site_adp_type
_atom_site_occupancy
_atom_site_symmetry_multiplicity
_atom_site_calc_flag
_atom_site_refinement_flags
C49 C 0.4285(4) -0.1315(6) 0.86005(19) 0.055(2) Uani 1 1 d G
C50 C 0.4387(6) -0.2467(6) 0.8849(3) 0.141(5) Uani 1 1 d GU
H50 H 0.4004 -0.3178 0.8728 0.169 Uiso 1 1 calc R
C51 C 0.5062(7) -0.2555(9) 0.9278(3) 0.247(11) Uani 1 1 d GU
H51 H 0.5131 -0.3325 0.9444 0.296 Uiso 1 1 calc R
C52 C 0.5635(6) -0.1492(11) 0.9459(2) 0.150(7) Uani 1 1 d GU
H52 H 0.6087 -0.1551 0.9746 0.180 Uiso 1 1 calc R
C53 C 0.5533(5) -0.0341(8) 0.9210(3) 0.130(5) Uani 1 1 d G
H53 H 0.5917 0.0370 0.9331 0.156 Uiso 1 1 calc R
C54 C 0.4858(5) -0.0253(5) 0.8781(3) 0.085(3) Uani 1 1 d G
H54 H 0.4790 0.0518 0.8615 0.102 Uiso 1 1 calc R
O5 O 0.2715(3) 0.1699(4) 0.69842(14) 0.0331(10) Uani 1 1 d .
O6 O 0.2363(3) -0.0456(4) 0.60828(15) 0.0359(10) Uani 1 1 d .
O1 O 0.0163(3) 0.7132(4) 0.62618(14) 0.0327(10) Uani 1 1 d .
O3 O 0.2955(3) 0.4147(4) 0.57937(13) 0.0287(9) Uani 1 1 d .
O15 O 0.1322(3) 0.4556(4) 0.87807(16) 0.0448(12) Uani 1 1 d .
O4 O 0.3381(4) 0.5591(4) 0.74605(15) 0.0433(12) Uani 1 1 d .
H4 H 0.3209 0.5405 0.7705 0.065 Uiso 1 1 calc R
O12 O 0.2275(3) -0.0022(4) 0.91532(15) 0.0439(12) Uani 1 1 d .
O20 O 0.2837(6) 0.8010(5) 0.68644(16) 0.085(2) Uani 1 1 d .
C37 C 0.8733(6) 0.2491(10) 0.6994(3) 0.074(3) Uani 1 1 d .
H37A H 0.8673 0.2747 0.6673 0.110 Uiso 1 1 calc R
H37B H 0.8911 0.1597 0.7027 0.110 Uiso 1 1 calc R
H37C H 0.9244 0.2997 0.7192 0.110 Uiso 1 1 calc R
O21 O 0.5012(11) 0.8446(9) 0.7377(4) 0.224(7) Uani 1 1 d .
C74 C 0.6702(9) 0.1173(11) 0.8146(4) 0.106(4) Uani 1 1 d .
H74A H 0.6388 0.0408 0.8230 0.159 Uiso 1 1 calc R
H74B H 0.7084 0.1573 0.8424 0.159 Uiso 1 1 calc R
H74C H 0.7141 0.0953 0.7940 0.159 Uiso 1 1 calc R
O14 O 0.1167(3) 0.2366(5) 0.79012(15) 0.0469(12) Uani 1 1 d .
O7 O 0.4539(3) 0.0799(5) 0.68241(15) 0.0475(12) Uani 1 1 d .
H7 H 0.3953 0.0991 0.6817 0.071 Uiso 1 1 calc R
O2 O 0.0588(3) 0.5105(4) 0.60875(14) 0.0347(10) Uani 1 1 d .
N2 N 0.3044(4) 0.5519(5) 0.64052(16) 0.0292(11) Uani 1 1 d .
H2 H 0.2826 0.6226 0.6500 0.035 Uiso 1 1 calc R
N3 N 0.1592(3) 0.2616(4) 0.63918(17) 0.0280(11) Uani 1 1 d .
H3 H 0.1316 0.3319 0.6272 0.034 Uiso 1 1 calc R
O16 O 0.3066(4) 0.3525(5) 0.82157(15) 0.0523(13) Uani 1 1 d .
H16 H 0.2515 0.3174 0.8177 0.078 Uiso 1 1 calc R
N4 N 0.3084(3) 0.1469(5) 0.60049(16) 0.0294(11) Uani 1 1 d .
H4A H 0.2986 0.2286 0.5977 0.035 Uiso 1 1 calc R
N1 N 0.1396(4) 0.6851(5) 0.58823(16) 0.0311(12) Uani 1 1 d .
H1 H 0.1463 0.7673 0.5906 0.037 Uiso 1 1 calc R
N8 N 0.2195(3) 0.2682(5) 0.89486(17) 0.0311(12) Uani 1 1 d .
H8 H 0.2158 0.1860 0.8976 0.037 Uiso 1 1 calc R
O11 O -0.0237(4) -0.1065(4) 0.87608(18) 0.0557(14) Uani 1 1 d .
C24 C 0.2320(4) 0.0726(6) 0.6074(2) 0.0290(13) Uani 1 1 d .
N7 N 0.0470(4) 0.1399(5) 0.84467(18) 0.0365(13) Uani 1 1 d .
H7A H 0.0289 0.0683 0.8552 0.044 Uiso 1 1 calc R
C27 C 0.3570(4) 0.1285(6) 0.5086(2) 0.0293(14) Uani 1 1 d .
C26 C 0.4335(4) 0.1525(6) 0.5526(2) 0.0339(15) Uani 1 1 d .
H26A H 0.4433 0.2446 0.5565 0.041 Uiso 1 1 calc R
H26B H 0.4968 0.1153 0.5492 0.041 Uiso 1 1 calc R
C61 C 0.1345(5) 0.3355(7) 0.8807(2) 0.0378(16) Uani 1 1 d .
C5 C 0.0696(4) 0.6265(6) 0.6076(2) 0.0296(14) Uani 1 1 d .
C9 C 0.2710(4) 0.5167(6) 0.59652(19) 0.0285(14) Uani 1 1 d .
O10 O -0.0777(4) -0.3088(5) 0.8547(2) 0.0611(14) Uani 1 1 d .
C32 C 0.3427(5) 0.0056(6) 0.4898(2) 0.0362(15) Uani 1 1 d .
H32 H 0.3822 -0.0613 0.5048 0.043 Uiso 1 1 calc R
C25 C 0.4064(4) 0.0975(6) 0.5974(2) 0.0300(14) Uani 1 1 d .
H25 H 0.4016 0.0037 0.5943 0.036 Uiso 1 1 calc R
C19 C 0.2303(4) 0.3923(6) 0.7074(2) 0.0305(14) Uani 1 1 d .
H19A H 0.2085 0.3806 0.7367 0.037 Uiso 1 1 calc R
H19B H 0.1857 0.4543 0.6887 0.037 Uiso 1 1 calc R
O13 O 0.1616(5) -0.1573(5) 0.74869(17) 0.0642(15) Uani 1 1 d .
H13 H 0.1505 -0.2158 0.7657 0.096 Uiso 1 1 calc R
C30 C 0.2144(5) 0.0809(7) 0.4268(2) 0.0426(17) Uani 1 1 d .
H30 H 0.1672 0.0650 0.3993 0.051 Uiso 1 1 calc R
C33 C 0.4829(4) 0.1290(6) 0.6420(2) 0.0328(15) Uani 1 1 d .
H33 H 0.4884 0.2228 0.6449 0.039 Uiso 1 1 calc R
C21 C 0.1360(4) 0.1424(6) 0.6130(2) 0.0312(14) Uani 1 1 d .
C22 C 0.0810(4) 0.1806(6) 0.5624(2) 0.0382(16) Uani 1 1 d .
H22A H 0.1240 0.2345 0.5485 0.057 Uiso 1 1 calc R
H22B H 0.0205 0.2265 0.5637 0.057 Uiso 1 1 calc R
H22C H 0.0646 0.1044 0.5438 0.057 Uiso 1 1 calc R
N6 N 0.2068(4) -0.1418(5) 0.85394(19) 0.0444(15) Uani 1 1 d .
H6 H 0.1849 -0.2164 0.8438 0.053 Uiso 1 1 calc R
C46 C 0.1980(5) -0.1069(7) 0.8977(2) 0.0405(17) Uani 1 1 d .
C10 C 0.3766(4) 0.4764(6) 0.6738(2) 0.0304(14) Uani 1 1 d .
H10 H 0.3852 0.3943 0.6586 0.036 Uiso 1 1 calc R
C29 C 0.2263(5) 0.2032(7) 0.4444(2) 0.0453(18) Uani 1 1 d .
H29 H 0.1868 0.2697 0.4291 0.054 Uiso 1 1 calc R
C20 C 0.2226(4) 0.2660(6) 0.6816(2) 0.0312(14) Uani 1 1 d .
C23 C 0.0706(5) 0.0567(6) 0.6353(3) 0.0417(17) Uani 1 1 d .
H23A H 0.0111 0.1027 0.6382 0.063 Uiso 1 1 calc R
H23B H 0.1067 0.0309 0.6658 0.063 Uiso 1 1 calc R
H23C H 0.0521 -0.0181 0.6161 0.063 Uiso 1 1 calc R
C6 C 0.2039(5) 0.6128(6) 0.5634(2) 0.0313(14) Uani 1 1 d .
C18 C 0.3366(5) 0.4451(6) 0.7177(2) 0.0349(15) Uani 1 1 d .
H18 H 0.3809 0.3809 0.7361 0.042 Uiso 1 1 calc R
C62 C 0.3182(5) 0.3297(7) 0.9058(2) 0.0378(16) Uani 1 1 d .
H62 H 0.3097 0.4223 0.9100 0.045 Uiso 1 1 calc R
N5 N 0.0759(5) -0.2825(6) 0.8966(2) 0.0542(16) Uani 1 1 d .
H5 H 0.0824 -0.3638 0.8927 0.065 Uiso 1 1 calc R
C60 C 0.0138(5) 0.2171(6) 0.9177(2) 0.0443(17) Uani 1 1 d .
H60A H 0.0678 0.1646 0.9343 0.066 Uiso 1 1 calc R
H60B H -0.0475 0.1684 0.9119 0.066 Uiso 1 1 calc R
H60C H 0.0066 0.2915 0.9362 0.066 Uiso 1 1 calc R
C42 C -0.0103(6) -0.2238(7) 0.8760(3) 0.054(2) Uani 1 1 d .
C12 C 0.5185(5) 0.5797(6) 0.6426(2) 0.0339(15) Uani 1 1 d .
C47 C 0.2517(5) -0.0592(8) 0.8228(2) 0.0501(19) Uani 1 1 d .
H47 H 0.2655 0.0251 0.8378 0.060 Uiso 1 1 calc R
C57 C 0.0825(5) 0.1369(7) 0.8053(2) 0.0412(17) Uani 1 1 d .
C7 C 0.2721(6) 0.7114(6) 0.5466(2) 0.0474(19) Uani 1 1 d .
H7B H 0.3088 0.7588 0.5730 0.071 Uiso 1 1 calc R
H7C H 0.2319 0.7696 0.5248 0.071 Uiso 1 1 calc R
H7D H 0.3184 0.6674 0.5314 0.071 Uiso 1 1 calc R
C11 C 0.4797(5) 0.5414(7) 0.6857(2) 0.0405(17) Uani 1 1 d .
H11A H 0.4754 0.6176 0.7044 0.049 Uiso 1 1 calc R
H11B H 0.5274 0.4830 0.7046 0.049 Uiso 1 1 calc R
C4 C -0.1476(5) 0.6040(7) 0.6163(2) 0.0457(18) Uani 1 1 d .
H4B H -0.1245 0.5204 0.6094 0.069 Uiso 1 1 calc R
H4C H -0.1663 0.6526 0.5878 0.069 Uiso 1 1 calc R
H4D H -0.2048 0.5950 0.6304 0.069 Uiso 1 1 calc R
C1 C -0.0633(4) 0.6746(6) 0.6503(2) 0.0332(15) Uani 1 1 d .
C65 C 0.3434(5) 0.4218(8) 1.0133(2) 0.0486(19) Uani 1 1 d .
H65 H 0.3804 0.4850 1.0020 0.058 Uiso 1 1 calc R
C8 C 0.1407(5) 0.5446(7) 0.5203(2) 0.0444(18) Uani 1 1 d .
H8A H 0.1003 0.6068 0.5004 0.067 Uiso 1 1 calc R
H8B H 0.0979 0.4820 0.5303 0.067 Uiso 1 1 calc R
H8C H 0.1844 0.5024 0.5032 0.067 Uiso 1 1 calc R
C28 C 0.2990(5) 0.2286(6) 0.4859(2) 0.0384(16) Uani 1 1 d .
H28 H 0.3076 0.3117 0.4979 0.046 Uiso 1 1 calc R
C58 C 0.0368(5) 0.2595(6) 0.8712(2) 0.0373(16) Uani 1 1 d .
C3 C -0.0195(5) 0.5951(7) 0.6935(2) 0.0446(17) Uani 1 1 d .
H3A H 0.0381 0.6383 0.7116 0.067 Uiso 1 1 calc R
H3B H 0.0001 0.5122 0.6839 0.067 Uiso 1 1 calc R
H3C H -0.0690 0.5844 0.7121 0.067 Uiso 1 1 calc R
C63 C 0.3800(5) 0.2730(7) 0.9511(2) 0.0395(17) Uani 1 1 d .
H63A H 0.3848 0.1805 0.9476 0.047 Uiso 1 1 calc R
H63B H 0.4475 0.3081 0.9567 0.047 Uiso 1 1 calc R
C31 C 0.2721(5) -0.0207(7) 0.4497(2) 0.0415(17) Uani 1 1 d .
H31 H 0.2629 -0.1042 0.4380 0.050 Uiso 1 1 calc R
C71 C 0.4642(5) 0.3867(8) 0.8695(3) 0.0515(19) Uani 1 1 d .
H71A H 0.4472 0.4772 0.8703 0.062 Uiso 1 1 calc R
H71B H 0.5078 0.3657 0.8994 0.062 Uiso 1 1 calc R
C15 C 0.5792(5) 0.6512(9) 0.5607(2) 0.052(2) Uani 1 1 d .
H15 H 0.5997 0.6747 0.5334 0.062 Uiso 1 1 calc R
C34 C 0.5863(5) 0.0749(8) 0.6431(3) 0.052(2) Uani 1 1 d .
H34A H 0.5836 -0.0178 0.6465 0.063 Uiso 1 1 calc R
H34B H 0.6037 0.0924 0.6132 0.063 Uiso 1 1 calc R
C64 C 0.3342(5) 0.3018(7) 0.9933(2) 0.0372(16) Uani 1 1 d .
C59 C -0.0483(5) 0.3423(6) 0.8438(3) 0.0459(18) Uani 1 1 d .
H59A H -0.1082 0.2913 0.8354 0.069 Uiso 1 1 calc R
H59B H -0.0300 0.3743 0.8160 0.069 Uiso 1 1 calc R
H59C H -0.0603 0.4133 0.8630 0.069 Uiso 1 1 calc R
O9 O 0.6747(6) 0.2438(8) 0.6849(3) 0.128(4) Uani 1 1 d D
C2 C -0.1001(6) 0.8032(7) 0.6648(3) 0.0478(18) Uani 1 1 d .
H2A H -0.1259 0.8537 0.6374 0.072 Uiso 1 1 calc R
H2B H -0.0454 0.8481 0.6845 0.072 Uiso 1 1 calc R
H2C H -0.1523 0.7890 0.6818 0.072 Uiso 1 1 calc R
C72 C 0.5201(6) 0.3666(11) 0.8323(3) 0.064(3) Uani 1 1 d .
C14 C 0.5434(6) 0.7415(8) 0.5870(3) 0.065(2) Uani 1 1 d .
H14 H 0.5402 0.8273 0.5777 0.078 Uiso 1 1 calc R
C55 C 0.1782(5) -0.0392(7) 0.7753(2) 0.0481(19) Uani 1 1 d .
H55 H 0.2074 0.0241 0.7571 0.058 Uiso 1 1 calc R
C17 C 0.5553(5) 0.4900(7) 0.6156(3) 0.0504(19) Uani 1 1 d .
H17 H 0.5606 0.4042 0.6249 0.061 Uiso 1 1 calc R
C56 C 0.0765(5) 0.0094(7) 0.7804(2) 0.0438(17) Uani 1 1 d .
H56A H 0.0333 0.0181 0.7495 0.053 Uiso 1 1 calc R
H56B H 0.0463 -0.0535 0.7977 0.053 Uiso 1 1 calc R
C43 C 0.1596(7) -0.2095(7) 0.9257(3) 0.061(2) Uani 1 1 d .
C41 C -0.1708(6) -0.1776(7) 0.7897(3) 0.059(2) Uani 1 1 d .
H41A H -0.1243 -0.2110 0.7721 0.088 Uiso 1 1 calc R
H41B H -0.1476 -0.0954 0.8027 0.088 Uiso 1 1 calc R
H41C H -0.2357 -0.1679 0.7693 0.088 Uiso 1 1 calc R
C69 C 0.2785(5) 0.2078(9) 1.0105(3) 0.059(2) Uani 1 1 d .
H69 H 0.2706 0.1262 0.9971 0.070 Uiso 1 1 calc R
C16 C 0.5843(5) 0.5270(8) 0.5749(3) 0.060(2) Uani 1 1 d .
H16A H 0.6078 0.4651 0.5569 0.071 Uiso 1 1 calc R
C70 C 0.3686(5) 0.3083(7) 0.8643(2) 0.0414(17) Uani 1 1 d .
H70 H 0.3837 0.2167 0.8616 0.050 Uiso 1 1 calc R
O17 O 0.5469(6) 0.4488(7) 0.8093(2) 0.107(3) Uani 1 1 d .
C13 C 0.5123(6) 0.7065(7) 0.6268(3) 0.060(2) Uani 1 1 d .
H13A H 0.4865 0.7689 0.6438 0.072 Uiso 1 1 calc R
C67 C 0.2455(7) 0.3551(11) 1.0680(3) 0.073(3) Uani 1 1 d .
H67 H 0.2173 0.3717 1.0938 0.088 Uiso 1 1 calc R
C48 C 0.3516(6) -0.1156(9) 0.8158(3) 0.067(2) Uani 1 1 d .
H48A H 0.3388 -0.1988 0.8007 0.081 Uiso 1 1 calc R
H48B H 0.3786 -0.0598 0.7949 0.081 Uiso 1 1 calc R
C38 C -0.1784(6) -0.2702(7) 0.8292(3) 0.061(2) Uani 1 1 d .
C68 C 0.2354(7) 0.2383(11) 1.0478(3) 0.073(3) Uani 1 1 d .
H68 H 0.1980 0.1759 1.0593 0.087 Uiso 1 1 calc R
C66 C 0.2973(6) 0.4494(9) 1.0506(3) 0.060(2) Uani 1 1 d .
H66 H 0.3019 0.5316 1.0635 0.072 Uiso 1 1 calc R
O18 O 0.5384(7) 0.2450(8) 0.8261(3) 0.132(4) Uani 1 1 d .
C45 C 0.2440(8) -0.3080(8) 0.9431(3) 0.090(4) Uani 1 1 d .
H45A H 0.2453 -0.3703 0.9189 0.136 Uiso 1 1 calc R
H45B H 0.2320 -0.3509 0.9705 0.136 Uiso 1 1 calc R
H45C H 0.3075 -0.2642 0.9507 0.136 Uiso 1 1 calc R
O8 O 0.7234(8) 0.0557(11) 0.7049(3) 0.197(6) Uani 1 1 d .
C35 C 0.6651(6) 0.1240(12) 0.6798(3) 0.089(4) Uani 1 1 d D
C44 C 0.1268(8) -0.1512(8) 0.9685(3) 0.082(3) Uani 1 1 d .
H44A H 0.1148 -0.2191 0.9890 0.123 Uiso 1 1 calc R
H44B H 0.0663 -0.1024 0.9583 0.123 Uiso 1 1 calc R
H44C H 0.1788 -0.0958 0.9851 0.123 Uiso 1 1 calc R
C40 C -0.2246(6) -0.3972(8) 0.8101(4) 0.086(3) Uani 1 1 d .
H40A H -0.2287 -0.4535 0.8357 0.130 Uiso 1 1 calc R
H40B H -0.1836 -0.4361 0.7909 0.130 Uiso 1 1 calc R
H40C H -0.2907 -0.3822 0.7915 0.130 Uiso 1 1 calc R
C39 C -0.2351(8) -0.2092(10) 0.8635(4) 0.090(3) Uani 1 1 d .
H39A H -0.2128 -0.1220 0.8698 0.135 Uiso 1 1 calc R
H39B H -0.2222 -0.2573 0.8923 0.135 Uiso 1 1 calc R
H39C H -0.3058 -0.2098 0.8501 0.135 Uiso 1 1 calc R
C73 C 0.5933(9) 0.2065(15) 0.7908(3) 0.141(6) Uani 1 1 d .
H73A H 0.6238 0.2806 0.7791 0.170 Uiso 1 1 calc R
H73B H 0.5490 0.1646 0.7646 0.170 Uiso 1 1 calc R
C36 C 0.7702(8) 0.2709(14) 0.7143(5) 0.134(5) Uani 1 1 d DU
H36A H 0.7734 0.2217 0.7428 0.161 Uiso 1 1 calc R
H36B H 0.7687 0.3609 0.7230 0.161 Uiso 1 1 calc R
O22 O 0.1947(4) 0.6101(5) 0.80604(19) 0.0665(15) Uani 1 1 d .

loop_
_atom_site_aniso_label
_atom_site_aniso_U_11
_atom_site_aniso_U_22
_atom_site_aniso_U_33
_atom_site_aniso_U_23
_atom_site_aniso_U_13
_atom_site_aniso_U_12
C49 0.048(5) 0.040(5) 0.082(6) 0.007(4) 0.024(4) 0.014(4)
C50 0.120(8) 0.099(7) 0.181(9) 0.023(7) -0.018(7) 0.004(6)
C51 0.116(11) 0.226(18) 0.33(2) 0.200(17) -0.109(13) -0.053(11)
C52 0.069(8) 0.251(18) 0.110(10) 0.090(12) -0.022(7) -0.001(10)
C53 0.087(8) 0.173(14) 0.107(9) -0.064(10) -0.032(7) 0.030(9)
C54 0.077(7) 0.063(7) 0.105(8) -0.013(6) -0.001(6) 0.024(5)
O5 0.037(2) 0.027(2) 0.040(2) 0.008(2) 0.0167(19) 0.0075(19)
O6 0.041(3) 0.017(2) 0.053(3) 0.000(2) 0.017(2) -0.0008(19)
O1 0.040(2) 0.021(2) 0.043(2) -0.002(2) 0.021(2) 0.0015(18)
O3 0.040(2) 0.015(2) 0.033(2) -0.0016(18) 0.0124(19) -0.0027(17)
O15 0.047(3) 0.031(3) 0.054(3) 0.000(2) 0.005(2) -0.002(2)
O4 0.068(3) 0.034(3) 0.035(2) -0.007(2) 0.026(2) -0.015(2)
O12 0.057(3) 0.033(3) 0.039(3) -0.009(2) 0.002(2) -0.002(2)
O20 0.183(7) 0.034(3) 0.029(3) -0.010(2) 0.003(3) 0.035(4)
C37 0.058(5) 0.089(7) 0.061(5) -0.019(5) -0.013(4) 0.019(5)
O21 0.428(19) 0.094(7) 0.236(11) -0.083(7) 0.263(13) -0.099(9)
C74 0.147(10) 0.101(9) 0.093(7) 0.019(7) 0.079(7) 0.039(8)
O14 0.046(3) 0.050(3) 0.039(3) 0.008(2) -0.004(2) -0.020(2)
O7 0.035(3) 0.062(3) 0.051(3) 0.018(3) 0.022(2) 0.017(2)
O2 0.041(3) 0.026(2) 0.038(2) 0.002(2) 0.0087(19) 0.005(2)
N2 0.043(3) 0.020(3) 0.027(3) 0.005(2) 0.015(2) 0.005(2)
N3 0.033(3) 0.019(3) 0.035(3) 0.001(2) 0.013(2) 0.000(2)
O16 0.054(3) 0.067(4) 0.035(3) 0.005(3) 0.009(2) -0.020(3)
N4 0.026(3) 0.027(3) 0.038(3) 0.002(2) 0.013(2) 0.002(2)
N1 0.047(3) 0.017(3) 0.035(3) 0.006(2) 0.020(2) 0.007(2)
N8 0.024(3) 0.031(3) 0.040(3) -0.004(2) 0.010(2) -0.003(2)
O11 0.080(4) 0.025(3) 0.071(3) 0.008(3) 0.037(3) -0.001(2)
C24 0.028(3) 0.025(3) 0.035(3) 0.003(3) 0.008(3) 0.005(3)
N7 0.032(3) 0.031(3) 0.045(3) 0.005(3) 0.006(2) 0.002(2)
C27 0.033(3) 0.026(3) 0.035(3) 0.000(3) 0.021(3) -0.001(3)
C26 0.035(4) 0.029(4) 0.044(4) -0.009(3) 0.022(3) -0.005(3)
C61 0.033(4) 0.043(4) 0.037(4) 0.010(3) 0.007(3) 0.008(3)
C5 0.033(3) 0.022(3) 0.035(3) 0.008(3) 0.009(3) 0.009(3)
C9 0.038(4) 0.027(3) 0.026(3) -0.005(3) 0.017(3) -0.010(3)
O10 0.056(3) 0.034(3) 0.091(4) 0.015(3) 0.011(3) -0.002(3)
C32 0.030(3) 0.031(4) 0.053(4) 0.003(3) 0.021(3) 0.000(3)
C25 0.027(3) 0.030(4) 0.038(3) 0.002(3) 0.018(3) 0.005(3)
C19 0.040(4) 0.030(4) 0.025(3) 0.008(3) 0.014(3) 0.006(3)
O13 0.092(4) 0.053(3) 0.042(3) -0.020(3) 0.002(3) -0.011(3)
C30 0.039(4) 0.040(4) 0.048(4) -0.009(4) 0.007(3) -0.002(3)
C33 0.028(3) 0.031(4) 0.044(4) 0.003(3) 0.016(3) 0.002(3)
C21 0.026(3) 0.027(3) 0.041(4) -0.001(3) 0.009(3) 0.000(3)
C22 0.024(3) 0.032(4) 0.054(4) -0.015(3) -0.001(3) 0.002(3)
N6 0.062(4) 0.030(3) 0.037(3) -0.012(3) 0.001(3) -0.001(3)
C46 0.047(4) 0.031(4) 0.039(4) -0.001(3) -0.001(3) 0.007(3)
C10 0.044(4) 0.022(3) 0.027(3) 0.002(3) 0.012(3) -0.002(3)
C29 0.051(4) 0.042(5) 0.043(4) -0.004(3) 0.008(3) 0.017(3)
C20 0.032(4) 0.029(4) 0.039(4) 0.010(3) 0.023(3) -0.003(3)
C23 0.041(4) 0.028(4) 0.066(4) -0.004(3) 0.034(3) -0.008(3)
C6 0.052(4) 0.020(3) 0.026(3) 0.000(3) 0.019(3) 0.005(3)
C18 0.039(4) 0.035(4) 0.034(3) 0.009(3) 0.017(3) 0.004(3)
C62 0.036(4) 0.048(4) 0.032(3) -0.006(3) 0.014(3) 0.004(3)
N5 0.072(5) 0.030(4) 0.056(4) 0.000(3) 0.004(3) 0.001(3)
C60 0.043(4) 0.034(4) 0.061(4) 0.004(4) 0.022(3) 0.004(3)
C42 0.069(6) 0.031(4) 0.068(5) 0.005(4) 0.030(4) -0.005(4)
C12 0.035(4) 0.035(4) 0.033(3) 0.004(3) 0.012(3) -0.010(3)
C47 0.049(4) 0.055(5) 0.044(4) -0.024(4) 0.007(3) 0.004(4)
C57 0.036(4) 0.054(5) 0.030(4) 0.005(3) -0.002(3) 0.001(3)
C7 0.072(5) 0.034(4) 0.049(4) 0.009(3) 0.041(4) 0.008(4)
C11 0.033(4) 0.048(4) 0.042(4) 0.008(3) 0.011(3) -0.007(3)
C4 0.043(4) 0.043(4) 0.050(4) -0.002(4) 0.009(3) -0.001(3)
C1 0.023(3) 0.040(4) 0.039(3) -0.009(3) 0.010(3) -0.005(3)
C65 0.048(4) 0.059(5) 0.037(4) -0.019(4) 0.005(3) 0.005(4)
C8 0.066(5) 0.037(4) 0.030(3) -0.003(3) 0.012(3) 0.012(3)
C28 0.043(4) 0.030(4) 0.046(4) -0.008(3) 0.020(3) -0.006(3)
C58 0.035(4) 0.036(4) 0.042(4) 0.001(3) 0.010(3) 0.004(3)
C3 0.045(4) 0.043(4) 0.048(4) 0.013(4) 0.014(3) -0.001(3)
C63 0.027(3) 0.058(5) 0.032(3) -0.008(3) 0.004(3) 0.008(3)
C31 0.041(4) 0.036(4) 0.050(4) -0.005(3) 0.014(3) -0.007(3)
C71 0.033(4) 0.061(5) 0.062(5) -0.003(4) 0.015(3) -0.011(4)
C15 0.040(4) 0.075(6) 0.043(4) 0.015(4) 0.013(3) -0.013(4)
C34 0.032(4) 0.061(5) 0.066(5) 0.015(4) 0.014(4) 0.012(4)
C64 0.032(4) 0.051(5) 0.026(3) -0.006(3) -0.001(3) 0.001(3)
C59 0.035(4) 0.027(4) 0.071(5) 0.002(4) 0.002(4) 0.006(3)
O9 0.109(6) 0.102(6) 0.128(6) 0.053(5) -0.080(5) -0.067(5)
C2 0.055(5) 0.039(4) 0.057(5) -0.002(4) 0.027(4) 0.004(3)
C72 0.038(4) 0.108(8) 0.044(4) 0.010(5) 0.009(4) -0.023(5)
C14 0.079(6) 0.050(5) 0.077(6) 0.029(5) 0.044(5) 0.011(4)
C55 0.066(5) 0.048(5) 0.030(4) -0.023(4) 0.008(3) -0.021(4)
C17 0.036(4) 0.042(4) 0.080(5) 0.000(4) 0.027(4) -0.012(3)
C56 0.053(4) 0.036(4) 0.040(4) 0.006(3) 0.004(3) -0.004(3)
C43 0.096(7) 0.038(5) 0.043(4) 0.006(4) 0.003(4) -0.006(4)
C41 0.064(5) 0.044(5) 0.070(5) 0.012(4) 0.019(4) 0.000(4)
C69 0.049(5) 0.069(6) 0.065(5) -0.012(5) 0.028(4) -0.007(4)
C16 0.051(5) 0.067(6) 0.072(5) -0.031(5) 0.039(4) -0.019(4)
C70 0.039(4) 0.049(5) 0.041(4) -0.008(3) 0.019(3) -0.012(3)
O17 0.166(7) 0.111(6) 0.053(4) -0.011(4) 0.044(4) -0.092(5)
C13 0.072(5) 0.047(5) 0.075(5) 0.020(4) 0.049(4) 0.014(4)
C67 0.070(6) 0.117(9) 0.042(5) 0.005(6) 0.031(4) 0.024(6)
C48 0.049(5) 0.078(7) 0.075(6) -0.036(5) 0.012(4) -0.002(4)
C38 0.054(5) 0.037(4) 0.094(6) 0.012(4) 0.024(5) 0.001(4)
C68 0.074(6) 0.097(8) 0.058(5) 0.002(6) 0.037(5) -0.002(5)
C66 0.066(5) 0.069(6) 0.039(4) -0.021(4) -0.001(4) 0.018(5)
O18 0.202(9) 0.116(6) 0.126(6) 0.067(5) 0.141(6) 0.088(6)
C45 0.125(9) 0.036(5) 0.081(6) -0.008(5) -0.042(6) 0.007(5)
O8 0.183(9) 0.219(11) 0.129(7) -0.093(8) -0.100(7) 0.132(9)
C35 0.034(5) 0.208(14) 0.029(4) 0.010(6) 0.015(4) 0.037(7)
C44 0.160(10) 0.047(5) 0.046(5) -0.007(4) 0.037(6) -0.024(6)
C40 0.058(5) 0.048(6) 0.150(9) 0.038(6) 0.015(6) -0.008(4)
C39 0.094(7) 0.077(7) 0.111(8) 0.045(6) 0.050(7) 0.001(6)
C73 0.154(11) 0.224(16) 0.071(6) 0.041(9) 0.081(7) 0.121(11)
C36 0.134(5) 0.134(5) 0.134(5) -0.0006(10) 0.0283(14) -0.0004(10)
O22 0.095(4) 0.045(3) 0.067(3) -0.004(3) 0.034(3) -0.006(3)

loop_
_atom_type_symbol
_atom_type_description
_atom_type_scat_dispersion_real
_atom_type_scat_dispersion_imag
_atom_type_scat_source
C C 0.0033 0.0016 'International Tables Vol C Tables 4.2.6.8 and 6.1.1.4'
H H 0.0000 0.0000 'International Tables Vol C Tables 4.2.6.8 and 6.1.1.4'
N N 0.0061 0.0033 'International Tables Vol C Tables 4.2.6.8 and 6.1.1.4'
O O 0.0106 0.0060 'International Tables Vol C Tables 4.2.6.8 and 6.1.1.4'

loop_
_geom_angle_atom_site_label_1
_geom_angle_atom_site_label_2
_geom_angle_atom_site_label_3
_geom_angle
C50 C49 C54 120.0
C50 C49 C48 121.4(6)
C54 C49 C48 118.4(6)
C49 C50 C51 120.0
C49 C50 H50 120.0
C51 C50 H50 120.0
C52 C51 C50 120.0
C52 C51 H51 120.0
C50 C51 H51 120.0
C53 C52 C51 120.0
C53 C52 H52 120.0
C51 C52 H52 120.0
C52 C53 C54 120.0
C52 C53 H53 120.0
C54 C53 H53 120.0
C53 C54 C49 120.0
C53 C54 H54 120.0
C49 C54 H54 120.0
C5 O1 C1 121.9(5)
C18 O4 H4 109.5
C36 C37 H37A 109.5
C36 C37 H37B 109.5
H37A C37 H37B 109.5
C36 C37 H37C 109.5
H37A C37 H37C 109.5
H37B C37 H37C 109.5
C73 C74 H74A 109.5
C73 C74 H74B 109.5
H74A C74 H74B 109.5
C73 C74 H74C 109.5
H74A C74 H74C 109.5
H74B C74 H74C 109.5
C33 O7 H7 109.5
C9 N2 C10 123.0(5)
C9 N2 H2 118.5
C10 N2 H2 118.5
C20 N3 C21 122.4(5)
C20 N3 H3 118.8
C21 N3 H3 118.8
C70 O16 H16 109.5
C24 N4 C25 123.9(5)
C24 N4 H4A 118.1
C25 N4 H4A 118.1
C5 N1 C6 121.8(5)
C5 N1 H1 119.1
C6 N1 H1 119.1
C61 N8 C62 122.3(6)
C61 N8 H8 118.9
C62 N8 H8 118.9
O6 C24 N4 122.8(5)
O6 C24 C21 120.5(5)
N4 C24 C21 116.6(5)
C57 N7 C58 123.9(6)
C57 N7 H7A 118.1
C58 N7 H7A 118.1
C28 C27 C32 119.0(6)
C28 C27 C26 120.5(6)
C32 C27 C26 120.5(6)
C27 C26 C25 114.8(5)
C27 C26 H26A 108.6
C25 C26 H26A 108.6
C27 C26 H26B 108.6
C25 C26 H26B 108.6
H26A C26 H26B 107.6
O15 C61 N8 123.2(6)
O15 C61 C58 119.8(6)
N8 C61 C58 116.8(6)
O2 C5 O1 125.2(6)
O2 C5 N1 123.9(6)
O1 C5 N1 110.9(5)
O3 C9 N2 124.0(6)
O3 C9 C6 118.1(5)
N2 C9 C6 117.7(5)
C42 O10 C38 122.2(6)
C31 C32 C27 122.2(6)
C31 C32 H32 118.9
C27 C32 H32 118.9
N4 C25 C33 110.1(5)
N4 C25 C26 108.1(5)
C33 C25 C26 113.7(5)
N4 C25 H25 108.3
C33 C25 H25 108.3
C26 C25 H25 108.3
C20 C19 C18 112.1(5)
C20 C19 H19A 109.2
C18 C19 H19A 109.2
C20 C19 H19B 109.2
C18 C19 H19B 109.2
H19A C19 H19B 107.9
C55 O13 H13 109.5
C29 C30 C31 120.9(6)
C29 C30 H30 119.6
C31 C30 H30 119.6
O7 C33 C34 105.8(5)
O7 C33 C25 111.9(5)
C34 C33 C25 114.0(5)
O7 C33 H33 108.3
C34 C33 H33 108.3
C25 C33 H33 108.3
N3 C21 C23 111.0(5)
N3 C21 C24 111.3(5)
C23 C21 C24 111.3(5)
N3 C21 C22 106.7(5)
C23 C21 C22 110.6(5)
C24 C21 C22 105.6(5)
C21 C22 H22A 109.5
C21 C22 H22B 109.5
H22A C22 H22B 109.5
C21 C22 H22C 109.5
H22A C22 H22C 109.5
H22B C22 H22C 109.5
C46 N6 C47 123.8(6)
C46 N6 H6 118.1
C47 N6 H6 118.1
O12 C46 N6 122.9(7)
O12 C46 C43 121.2(6)
N6 C46 C43 115.6(6)
N2 C10 C18 111.2(5)
N2 C10 C11 111.7(5)
C18 C10 C11 112.2(5)
N2 C10 H10 107.1
C18 C10 H10 107.1
C11 C10 H10 107.1
C30 C29 C28 120.0(6)
C30 C29 H29 120.0
C28 C29 H29 120.0
O5 C20 N3 121.3(6)
O5 C20 C19 122.0(6)
N3 C20 C19 116.7(5)
C21 C23 H23A 109.5
C21 C23 H23B 109.5
H23A C23 H23B 109.5
C21 C23 H23C 109.5
H23A C23 H23C 109.5
H23B C23 H23C 109.5
N1 C6 C7 106.6(5)
N1 C6 C8 110.6(5)
C7 C6 C8 108.5(5)
N1 C6 C9 111.2(4)
C7 C6 C9 108.2(5)
C8 C6 C9 111.5(5)
O4 C18 C19 107.9(5)
O4 C18 C10 110.0(5)
C19 C18 C10 114.0(5)
O4 C18 H18 108.3
C19 C18 H18 108.3
C10 C18 H18 108.3
N8 C62 C63 109.4(5)
N8 C62 C70 108.1(5)
C63 C62 C70 111.8(5)
N8 C62 H62 109.2
C63 C62 H62 109.2
C70 C62 H62 109.2
C42 N5 C43 121.2(6)
C42 N5 H5 119.4
C43 N5 H5 119.4
C58 C60 H60A 109.5
C58 C60 H60B 109.5
H60A C60 H60B 109.5
C58 C60 H60C 109.5
H60A C60 H60C 109.5
H60B C60 H60C 109.5
O11 C42 O10 124.8(8)
O11 C42 N5 124.2(8)
O10 C42 N5 111.0(6)
C17 C12 C13 117.0(6)
C17 C12 C11 121.9(6)
C13 C12 C11 121.0(6)
N6 C47 C48 110.8(7)
N6 C47 C55 110.9(6)
C48 C47 C55 111.0(6)
N6 C47 H47 108.0
C48 C47 H47 108.0
C55 C47 H47 108.0
O14 C57 N7 120.9(7)
O14 C57 C56 122.9(6)
N7 C57 C56 116.3(6)
C6 C7 H7B 109.5
C6 C7 H7C 109.5
H7B C7 H7C 109.5
C6 C7 H7D 109.5
H7B C7 H7D 109.5
H7C C7 H7D 109.5
C12 C11 C10 113.2(5)
C12 C11 H11A 108.9
C10 C11 H11A 108.9
C12 C11 H11B 108.9
C10 C11 H11B 108.9
H11A C11 H11B 107.8
C1 C4 H4B 109.5
C1 C4 H4C 109.5
H4B C4 H4C 109.5
C1 C4 H4D 109.5
H4B C4 H4D 109.5
H4C C4 H4D 109.5
O1 C1 C3 110.2(5)
O1 C1 C2 102.4(5)
C3 C1 C2 110.1(5)
O1 C1 C4 110.3(5)
C3 C1 C4 112.6(5)
C2 C1 C4 110.7(5)
C64 C65 C66 120.2(8)
C64 C65 H65 119.9
C66 C65 H65 119.9
C6 C8 H8A 109.5
C6 C8 H8B 109.5
H8A C8 H8B 109.5
C6 C8 H8C 109.5
H8A C8 H8C 109.5
H8B C8 H8C 109.5
C27 C28 C29 119.5(6)
C27 C28 H28 120.3
C29 C28 H28 120.3
N7 C58 C60 106.4(5)
N7 C58 C61 110.8(5)
C60 C58 C61 109.0(5)
N7 C58 C59 110.1(5)
C60 C58 C59 110.6(5)
C61 C58 C59 109.9(5)
C1 C3 H3A 109.5
C1 C3 H3B 109.5
H3A C3 H3B 109.5
C1 C3 H3C 109.5
H3A C3 H3C 109.5
H3B C3 H3C 109.5
C64 C63 C62 112.2(5)
C64 C63 H63A 109.2
C62 C63 H63A 109.2
C64 C63 H63B 109.2
C62 C63 H63B 109.2
H63A C63 H63B 107.9
C32 C31 C30 118.5(6)
C32 C31 H31 120.8
C30 C31 H31 120.8
C72 C71 C70 114.7(7)
C72 C71 H71A 108.6
C70 C71 H71A 108.6
C72 C71 H71B 108.6
C70 C71 H71B 108.6
H71A C71 H71B 107.6
C16 C15 C14 119.0(7)
C16 C15 H15 120.5
C14 C15 H15 120.5
C35 C34 C33 115.4(7)
C35 C34 H34A 108.4
C33 C34 H34A 108.4
C35 C34 H34B 108.4
C33 C34 H34B 108.4
H34A C34 H34B 107.5
C65 C64 C69 119.5(6)
C65 C64 C63 120.4(7)
C69 C64 C63 120.1(6)
C58 C59 H59A 109.5
C58 C59 H59B 109.5
H59A C59 H59B 109.5
C58 C59 H59C 109.5
H59A C59 H59C 109.5
H59B C59 H59C 109.5
C35 O9 C36 109.0(10)
C1 C2 H2A 109.5
C1 C2 H2B 109.5
H2A C2 H2B 109.5
C1 C2 H2C 109.5
H2A C2 H2C 109.5
H2B C2 H2C 109.5
O17 C72 O18 121.6(9)
O17 C72 C71 125.8(11)
O18 C72 C71 112.6(8)
C15 C14 C13 120.4(8)
C15 C14 H14 119.8
C13 C14 H14 119.8
O13 C55 C56 107.2(5)
O13 C55 C47 111.5(6)
C56 C55 C47 112.9(6)
O13 C55 H55 108.4
C56 C55 H55 108.4
C47 C55 H55 108.4
C12 C17 C16 120.4(7)
C12 C17 H17 119.8
C16 C17 H17 119.8
C57 C56 C55 112.7(6)
C57 C56 H56A 109.1
C55 C56 H56A 109.1
C57 C56 H56B 109.1
C55 C56 H56B 109.1
H56A C56 H56B 107.8
N5 C43 C46 111.5(6)
N5 C43 C44 110.3(7)
C46 C43 C44 110.9(6)
N5 C43 C45 106.2(6)
C46 C43 C45 109.1(8)
C44 C43 C45 108.6(7)
C38 C41 H41A 109.5
C38 C41 H41B 109.5
H41A C41 H41B 109.5
C38 C41 H41C 109.5
H41A C41 H41C 109.5
H41B C41 H41C 109.5
C68 C69 C64 118.6(8)
C68 C69 H69 120.7
C64 C69 H69 120.7
C15 C16 C17 121.5(7)
C15 C16 H16A 119.3
C17 C16 H16A 119.3
O16 C70 C71 104.7(6)
O16 C70 C62 111.2(5)
C71 C70 C62 111.2(6)
O16 C70 H70 109.9
C71 C70 H70 109.9
C62 C70 H70 109.9
C14 C13 C12 121.6(7)
C14 C13 H13A 119.2
C12 C13 H13A 119.2
C68 C67 C66 119.7(8)
C68 C67 H67 120.1
C66 C67 H67 120.1
C49 C48 C47 114.2(6)
C49 C48 H48A 108.7
C47 C48 H48A 108.7
C49 C48 H48B 108.7
C47 C48 H48B 108.7
H48A C48 H48B 107.6
O10 C38 C40 102.7(6)
O10 C38 C41 110.4(6)
C40 C38 C41 111.2(8)
O10 C38 C39 109.2(7)
C40 C38 C39 112.0(7)
C41 C38 C39 111.1(6)
C67 C68 C69 122.3(9)
C67 C68 H68 118.9
C69 C68 H68 118.9
C67 C66 C65 119.7(8)
C67 C66 H66 120.2
C65 C66 H66 120.2
C72 O18 C73 120.4(9)
C43 C45 H45A 109.5
C43 C45 H45B 109.5
H45A C45 H45B 109.5
C43 C45 H45C 109.5
H45A C45 H45C 109.5
H45B C45 H45C 109.5
O8 C35 O9 118.4(10)
O8 C35 C34 122.7(11)
O9 C35 C34 118.9(8)
C43 C44 H44A 109.5
C43 C44 H44B 109.5
H44A C44 H44B 109.5
C43 C44 H44C 109.5
H44A C44 H44C 109.5
H44B C44 H44C 109.5
C38 C40 H40A 109.5
C38 C40 H40B 109.5
H40A C40 H40B 109.5
C38 C40 H40C 109.5
H40A C40 H40C 109.5
H40B C40 H40C 109.5
C38 C39 H39A 109.5
C38 C39 H39B 109.5
H39A C39 H39B 109.5
C38 C39 H39C 109.5
H39A C39 H39C 109.5
H39B C39 H39C 109.5
O18 C73 C74 105.3(8)
O18 C73 H73A 110.7
C74 C73 H73A 110.7
O18 C73 H73B 110.7
C74 C73 H73B 110.7
H73A C73 H73B 108.8
O9 C36 C37 124.1(11)
O9 C36 H36A 106.3
C37 C36 H36A 106.3
O9 C36 H36B 106.3
C37 C36 H36B 106.3
H36A C36 H36B 106.4

loop_
_geom_bond_atom_site_label_1
_geom_bond_atom_site_label_2
_geom_bond_distance
C49 C50 1.3900
C49 C54 1.3900
C49 C48 1.488(9)
C50 C51 1.3900
C50 H50 0.9300
C51 C52 1.3900
C51 H51 0.9300
C52 C53 1.3900
C52 H52 0.9300
C53 C54 1.3900
C53 H53 0.9300
C54 H54 0.9300
O5 C20 1.241(7)
O6 C24 1.229(7)
O1 C5 1.342(7)
O1 C1 1.470(7)
O3 C9 1.247(7)
O15 C61 1.251(8)
O4 C18 1.442(7)
O4 H4 0.8200
O12 C46 1.234(8)
C37 C36 1.573(15)
C37 H37A 0.9600
C37 H37B 0.9600
C37 H37C 0.9600
C74 C73 1.459(13)
C74 H74A 0.9600
C74 H74B 0.9600
C74 H74C 0.9600
O14 C57 1.255(8)
O7 C33 1.417(7)
O7 H7 0.8200
O2 C5 1.215(7)
N2 C9 1.319(7)
N2 C10 1.457(7)
N2 H2 0.8600
N3 C20 1.352(8)
N3 C21 1.455(7)
N3 H3 0.8600
O16 C70 1.424(8)
O16 H16 0.8200
N4 C24 1.346(7)
N4 C25 1.451(7)
N4 H4A 0.8600
N1 C5 1.353(7)
N1 C6 1.458(7)
N1 H1 0.8600
N8 C61 1.341(8)
N8 C62 1.463(8)
N8 H8 0.8600
O11 C42 1.233(8)
C24 C21 1.535(8)
N7 C57 1.338(8)
N7 C58 1.486(8)
N7 H7A 0.8600
C27 C28 1.386(9)
C27 C32 1.388(8)
C27 C26 1.493(8)
C26 C25 1.541(8)
C26 H26A 0.9700
C26 H26B 0.9700
C61 C58 1.521(9)
C9 C6 1.547(8)
O10 C42 1.328(9)
O10 C38 1.471(9)
C32 C31 1.374(9)
C32 H32 0.9300
C25 C33 1.519(8)
C25 H25 0.9800
C19 C20 1.505(9)
C19 C18 1.518(8)
C19 H19A 0.9700
C19 H19B 0.9700
O13 C55 1.443(8)
O13 H13 0.8200
C30 C29 1.367(9)
C30 C31 1.398(9)
C30 H30 0.9300
C33 C34 1.511(8)
C33 H33 0.9800
C21 C23 1.503(8)
C21 C22 1.558(9)
C22 H22A 0.9600
C22 H22B 0.9600
C22 H22C 0.9600
N6 C46 1.355(8)
N6 C47 1.475(9)
N6 H6 0.8600
C46 C43 1.504(10)
C10 C18 1.529(8)
C10 C11 1.531(8)
C10 H10 0.9800
C29 C28 1.417(9)
C29 H29 0.9300
C23 H23A 0.9600
C23 H23B 0.9600
C23 H23C 0.9600
C6 C7 1.533(9)
C6 C8 1.539(9)
C18 H18 0.9800
C62 C63 1.526(9)
C62 C70 1.531(9)
C62 H62 0.9800
N5 C42 1.346(10)
N5 C43 1.477(10)
N5 H5 0.8600
C60 C58 1.521(9)
C60 H60A 0.9600
C60 H60B 0.9600
C60 H60C 0.9600
C12 C17 1.381(9)
C12 C13 1.391(10)
C12 C11 1.518(8)
C47 C48 1.535(10)
C47 C55 1.541(9)
C47 H47 0.9800
C57 C56 1.504(10)
C7 H7B 0.9600
C7 H7C 0.9600
C7 H7D 0.9600
C11 H11A 0.9700
C11 H11B 0.9700
C4 C1 1.536(8)
C4 H4B 0.9600
C4 H4C 0.9600
C4 H4D 0.9600
C1 C3 1.518(9)
C1 C2 1.518(9)
C65 C64 1.371(9)
C65 C66 1.396(10)
C65 H65 0.9300
C8 H8A 0.9600
C8 H8B 0.9600
C8 H8C 0.9600
C28 H28 0.9300
C58 C59 1.526(9)
C3 H3A 0.9600
C3 H3B 0.9600
C3 H3C 0.9600
C63 C64 1.525(9)
C63 H63A 0.9700
C63 H63B 0.9700
C31 H31 0.9300
C71 C72 1.467(11)
C71 C70 1.516(9)
C71 H71A 0.9700
C71 H71B 0.9700
C15 C16 1.353(11)
C15 C14 1.365(11)
C15 H15 0.9300
C34 C35 1.438(11)
C34 H34A 0.9700
C34 H34B 0.9700
C64 C69 1.394(10)
C59 H59A 0.9600
C59 H59B 0.9600
C59 H59C 0.9600
O9 C35 1.257(9)
O9 C36 1.426(9)
C2 H2A 0.9600
C2 H2B 0.9600
C2 H2C 0.9600
C72 O17 1.191(10)
C72 O18 1.308(12)
C14 C13 1.369(10)
C14 H14 0.9300
C55 C56 1.512(10)
C55 H55 0.9800
C17 C16 1.383(10)
C17 H17 0.9300
C56 H56A 0.9700
C56 H56B 0.9700
C43 C44 1.539(11)
C43 C45 1.543(11)
C41 C38 1.522(10)
C41 H41A 0.9600
C41 H41B 0.9600
C41 H41C 0.9600
C69 C68 1.378(11)
C69 H69 0.9300
C16 H16A 0.9300
C70 H70 0.9800
C13 H13A 0.9300
C67 C68 1.344(13)
C67 C66 1.369(13)
C67 H67 0.9300
C48 H48A 0.9700
C48 H48B 0.9700
C38 C40 1.516(12)
C38 C39 1.527(12)
C68 H68 0.9300
C66 H66 0.9300
O18 C73 1.453(10)
C45 H45A 0.9600
C45 H45B 0.9600
C45 H45C 0.9600
O8 C35 1.195(11)
C44 H44A 0.9600
C44 H44B 0.9600
C44 H44C 0.9600
C40 H40A 0.9600
C40 H40B 0.9600
C40 H40C 0.9600
C39 H39A 0.9600
C39 H39B 0.9600
C39 H39C 0.9600
C73 H73A 0.9700
C73 H73B 0.9700
C36 H36A 0.9700
C36 H36B 0.9700
